data_4315247
loop_
_publ_author_name
'Elena V. Mutseneck'
'Susanne Bieller'
'Michael Bolte'
'Hans-Wolfram Lerner'
'Matthias Wagner'

_publ_section_title
;
 Fourth Generation Scorpionates: Coordination Behavior of a New Class of
 Conformationally Flexible Mixed-Donor (Pyrazol-1-yl)borates
;
_journal_name_full 'Inorganic Chemistry'
_journal_page_first 3540
_journal_page_last 3552
_journal_paper_doi 10.1021/ic100104t
_journal_volume 49
_journal_year 2010
_chemical_formula_sum 'C32 H39 B2 Cl N8 O3 Zn'
_chemical_formula_weight 706.15
_chemical_name_systematic ?
_space_group_IT_number 36
_symmetry_cell_setting orthorhombic
_symmetry_space_group_name_Hall 'C 2c -2'
_symmetry_space_group_name_H-M 'C m c 21'
_atom_sites_solution_hydrogens geom
_atom_sites_solution_primary direct
_atom_sites_solution_secondary difmap
_audit_creation_method SHELXL-97
_cell_angle_alpha 90.00
_cell_angle_beta 90.00
_cell_angle_gamma 90.00
_cell_formula_units_Z 4
_cell_length_a 21.534(3)
_cell_length_b 20.3912(19)
_cell_length_c 8.1228(10)
_cell_measurement_reflns_used 8875
_cell_measurement_temperature 173(2)
_cell_measurement_theta_max 25.6
_cell_measurement_theta_min 3.7
_cell_volume 3566.8(7)
_computing_cell_refinement 'X-Area (Stoe & Cie, 2001)'
_computing_data_collection 'X-Area (Stoe & Cie, 2001)'
_computing_data_reduction 'X-Area (Stoe & Cie, 2001)'
_computing_molecular_graphics 'XP in SHELXTL-Plus (Sheldrick, 1991)'
_computing_publication_material SHELXL97
_computing_structure_refinement 'SHELXL97 (Sheldrick, 1997) '
_computing_structure_solution 'SHELXS97 (Sheldrick, 1990) '
_diffrn_ambient_temperature 173(2)
_diffrn_measured_fraction_theta_full 0.995
_diffrn_measured_fraction_theta_max 0.987
_diffrn_measurement_device_type 'STOE IPDS II two-circle-diffractometer'
_diffrn_measurement_method \w
_diffrn_radiation_monochromator graphite
_diffrn_radiation_source 'fine-focus sealed tube'
_diffrn_radiation_type MoK\a
_diffrn_radiation_wavelength 0.71073
_diffrn_reflns_av_R_equivalents 0.1515
_diffrn_reflns_av_sigmaI/netI 0.1102
_diffrn_reflns_limit_h_max 26
_diffrn_reflns_limit_h_min -26
_diffrn_reflns_limit_k_max 24
_diffrn_reflns_limit_k_min -24
_diffrn_reflns_limit_l_max 9
_diffrn_reflns_limit_l_min -8
_diffrn_reflns_number 15019
_diffrn_reflns_theta_full 25.00
_diffrn_reflns_theta_max 25.64
_diffrn_reflns_theta_min 3.72
_diffrn_standards_decay_% 0
_diffrn_standards_interval_time 0
_diffrn_standards_number 0
_exptl_absorpt_coefficient_mu 0.807
_exptl_absorpt_correction_T_max 0.9762
_exptl_absorpt_correction_T_min 0.8488
_exptl_absorpt_correction_type multi-scan
_exptl_absorpt_process_details 'MULABS (Spek, 1990; Blessing, 1995)'
_exptl_crystal_colour colourless
_exptl_crystal_density_diffrn 1.315
_exptl_crystal_density_method 'not measured'
_exptl_crystal_description needle
_exptl_crystal_F_000 1472
_exptl_crystal_size_max 0.21
_exptl_crystal_size_mid 0.05
_exptl_crystal_size_min 0.03
_refine_diff_density_max 0.415
_refine_diff_density_min -0.671
_refine_diff_density_rms 0.074
_refine_ls_abs_structure_details 'Flack H D (1983), Acta Cryst. A39, 876-881'
_refine_ls_abs_structure_Flack 0.03(3)
_refine_ls_extinction_method none
_refine_ls_goodness_of_fit_ref 1.079
_refine_ls_hydrogen_treatment mixed
_refine_ls_matrix_type full
_refine_ls_number_parameters 266
_refine_ls_number_reflns 3147
_refine_ls_number_restraints 11
_refine_ls_restrained_S_all 1.079
_refine_ls_R_factor_all 0.1018
_refine_ls_R_factor_gt 0.0706
_refine_ls_shift/su_max 0.000
_refine_ls_shift/su_mean 0.000
_refine_ls_structure_factor_coef Fsqd
_refine_ls_weighting_details 'calc w=1/[\s^2^(Fo^2^)+(0.0485P)^2^+0.0000P] where P=(Fo^2^+2Fc^2^)/3'
_refine_ls_weighting_scheme calc
_refine_ls_wR_factor_gt 0.1261
_refine_ls_wR_factor_ref 0.1368
_reflns_number_gt 2372
_reflns_number_total 3147
_reflns_threshold_expression I>2\s(I)
_cod_data_source_file ic100104t_si_002_07.cif
_cod_data_source_block wa429
_cod_depositor_comments
;
The following automatic conversions were performed:

'_symmetry_cell_setting' value 'Orthorhombic' changed to
'orthorhombic' according to the built-in table from CIF Core
dictionary named 'cif_core.dic' version 2.4.1 from 2010-06-29.

Automatic conversion script
Id: cif_fix_values 1646 2011-03-28 12:23:43Z adriana 
;
_cod_database_code 4315247

loop_
_symmetry_equiv_pos_as_xyz
'x, y, z'
'-x, -y, z+1/2'
'-x, y, z'
'x, -y, z+1/2'
'x+1/2, y+1/2, z'
'-x+1/2, -y+1/2, z+1/2'
'-x+1/2, y+1/2, z'
'x+1/2, -y+1/2, z+1/2'

loop_
_atom_site_label
_atom_site_type_symbol
_atom_site_fract_x
_atom_site_fract_y
_atom_site_fract_z
_atom_site_U_iso_or_equiv
_atom_site_adp_type
_atom_site_occupancy
_atom_site_symmetry_multiplicity
_atom_site_calc_flag
_atom_site_refinement_flags
_atom_site_disorder_assembly
_atom_site_disorder_group
Zn1 Zn 0.5000 0.34342(5) 0.44683(13) 0.0263(2) Uani 1 2 d S . .
Cl1 Cl 0.5000 0.45745(11) 0.4729(4) 0.0558(9) Uani 1 2 d S . .
O1 O 0.5000 0.2301(3) 0.4363(11) 0.0259(13) Uani 1 2 d S . .
B1 B 0.5580(3) 0.2013(3) 0.5031(9) 0.0296(18) Uani 1 1 d . . .
N11 N 0.6000(2) 0.2578(3) 0.5712(7) 0.0323(13) Uani 1 1 d . . .
N12 N 0.5801(2) 0.3217(2) 0.5626(7) 0.0296(12) Uani 1 1 d . . .
C13 C 0.6247(3) 0.3572(3) 0.6370(10) 0.0445(19) Uani 1 1 d . . .
H13 H 0.6231 0.4034 0.6508 0.053 Uiso 1 1 calc R . .
C14 C 0.6722(4) 0.3188(5) 0.6900(12) 0.056(2) Uani 1 1 d . . .
H14 H 0.7093 0.3322 0.7436 0.067 Uiso 1 1 calc R . .
C15 C 0.6544(3) 0.2553(4) 0.6482(12) 0.053(2) Uani 1 1 d . . .
H15 H 0.6773 0.2165 0.6710 0.064 Uiso 1 1 calc R . .
N21 N 0.5315(2) 0.1615(3) 0.6582(7) 0.0361(13) Uani 1 1 d . . .
C22 C 0.5513(4) 0.1280(4) 0.7928(10) 0.049(2) Uani 1 1 d . . .
H22 H 0.5934 0.1199 0.8212 0.059 Uiso 1 1 calc R . .
C23 C 0.5000 0.1075(6) 0.8817(15) 0.068(4) Uani 1 2 d S . .
H23 H 0.5000 0.0843 0.9830 0.081 Uiso 1 2 calc SR . .
C31 C 0.5943(3) 0.1561(4) 0.3739(8) 0.0330(14) Uani 1 1 d . . .
C32 C 0.6318(3) 0.1845(4) 0.2515(10) 0.0413(18) Uani 1 1 d . . .
H32 H 0.6376 0.2307 0.2525 0.050 Uiso 1 1 calc R . .
C33 C 0.6605(4) 0.1483(4) 0.1298(11) 0.057(2) Uani 1 1 d . . .
H33 H 0.6853 0.1696 0.0492 0.068 Uiso 1 1 calc R . .
C34 C 0.6531(4) 0.0803(5) 0.1254(12) 0.058(2) Uani 1 1 d . . .
H34 H 0.6728 0.0549 0.0423 0.069 Uiso 1 1 calc R . .
C35 C 0.6174(4) 0.0510(4) 0.2411(12) 0.060(3) Uani 1 1 d . . .
H35 H 0.6119 0.0048 0.2379 0.071 Uiso 1 1 calc R . .
C36 C 0.5886(4) 0.0873(4) 0.3650(10) 0.049(2) Uani 1 1 d . . .
H36 H 0.5645 0.0650 0.4455 0.059 Uiso 1 1 calc R . .
N41 N 0.5000 0.3377(4) 0.1945(8) 0.0313(17) Uani 1 2 d S . .
N42 N 0.5000 0.3918(4) 0.0958(10) 0.0297(18) Uani 1 2 d S . .
H42 H 0.5000 0.436(8) 0.14(2) 0.11(6) Uiso 1 2 d S . .
C43 C 0.5000 0.3742(4) -0.0645(18) 0.043(2) Uani 1 2 d S . .
H43 H 0.5000 0.4026 -0.1573 0.052 Uiso 1 2 calc SR . .
C44 C 0.5000 0.3064(5) -0.066(2) 0.051(3) Uani 1 2 d S . .
H44 H 0.5000 0.2793 -0.1607 0.062 Uiso 1 2 calc SR . .
C45 C 0.5000 0.2853(5) 0.0939(12) 0.041(3) Uani 1 2 d S . .
H45 H 0.5000 0.2408 0.1283 0.049 Uiso 1 2 calc SR . .
O51 O 0.7305(4) 0.1100(5) 0.7055(13) 0.109(3) Uani 1 1 d D . .
C52 C 0.7443(6) 0.0799(7) 0.565(2) 0.074(5) Uani 0.702(18) 1 d PD A 1
H52A H 0.7410 0.1112 0.4719 0.089 Uiso 0.702(18) 1 calc PR A 1
H52B H 0.7147 0.0436 0.5449 0.089 Uiso 0.702(18) 1 calc PR A 1
C53 C 0.8074(10) 0.0541(12) 0.574(3) 0.130(11) Uani 0.702(18) 1 d PD A 1
H53A H 0.8288 0.0574 0.4664 0.156 Uiso 0.702(18) 1 calc PR A 1
H53B H 0.8075 0.0078 0.6104 0.156 Uiso 0.702(18) 1 calc PR A 1
C54 C 0.8367(8) 0.0974(17) 0.698(3) 0.142(15) Uani 0.702(18) 1 d PD A 1
H54A H 0.8606 0.0713 0.7792 0.170 Uiso 0.702(18) 1 calc PR A 1
H54B H 0.8649 0.1293 0.6451 0.170 Uiso 0.702(18) 1 calc PR A 1
C55 C 0.7862(7) 0.1301(14) 0.776(3) 0.164(14) Uani 0.702(18) 1 d PD A 1
H55A H 0.7860 0.1198 0.8954 0.197 Uiso 0.702(18) 1 calc PR A 1
H55B H 0.7909 0.1781 0.7636 0.197 Uiso 0.702(18) 1 calc PR A 1
C52' C 0.7684(9) 0.1381(13) 0.596(4) 0.059(11) Uani 0.298(18) 1 d PD A 2
H52C H 0.7708 0.1857 0.6194 0.070 Uiso 0.298(18) 1 calc PR A 2
H52D H 0.7506 0.1328 0.4844 0.070 Uiso 0.298(18) 1 calc PR A 2
C53' C 0.8304(18) 0.111(4) 0.598(10) 0.22(7) Uani 0.298(18) 1 d PD A 2
H53C H 0.8596 0.1393 0.6596 0.263 Uiso 0.298(18) 1 calc PR A 2
H53D H 0.8465 0.1041 0.4849 0.263 Uiso 0.298(18) 1 calc PR A 2
C54' C 0.820(2) 0.047(2) 0.684(7) 0.23(6) Uani 0.298(18) 1 d PD A 2
H54C H 0.8077 0.0123 0.6063 0.273 Uiso 0.298(18) 1 calc PR A 2
H54D H 0.8571 0.0334 0.7467 0.273 Uiso 0.298(18) 1 calc PR A 2
C55' C 0.7697(15) 0.0659(15) 0.791(4) 0.110(19) Uani 0.298(18) 1 d PD A 2
H55C H 0.7460 0.0265 0.8238 0.133 Uiso 0.298(18) 1 calc PR A 2
H55D H 0.7863 0.0870 0.8911 0.133 Uiso 0.298(18) 1 calc PR A 2

loop_
_atom_site_aniso_label
_atom_site_aniso_U_11
_atom_site_aniso_U_22
_atom_site_aniso_U_33
_atom_site_aniso_U_23
_atom_site_aniso_U_13
_atom_site_aniso_U_12
Zn1 0.0415(5) 0.0170(4) 0.0203(5) -0.0019(6) 0.000 0.000
Cl1 0.116(2) 0.0181(11) 0.033(2) -0.0057(12) 0.000 0.000
O1 0.029(3) 0.023(3) 0.026(3) 0.000(4) 0.000 0.000
B1 0.034(4) 0.020(3) 0.034(4) 0.002(3) -0.003(3) -0.010(3)
N11 0.029(3) 0.032(3) 0.036(3) -0.002(3) 0.000(2) 0.003(2)
N12 0.040(3) 0.020(3) 0.029(3) -0.002(2) 0.000(2) 0.001(2)
C13 0.049(4) 0.037(4) 0.047(5) -0.016(4) 0.002(4) -0.022(3)
C14 0.033(4) 0.064(6) 0.070(6) -0.023(5) -0.010(4) -0.014(4)
C15 0.033(4) 0.056(5) 0.070(6) -0.002(5) -0.009(4) -0.005(4)
N21 0.051(3) 0.021(3) 0.036(3) 0.001(3) -0.003(2) 0.002(3)
C22 0.080(5) 0.032(4) 0.036(5) 0.011(3) -0.018(4) 0.005(4)
C23 0.134(12) 0.040(7) 0.029(6) 0.013(5) 0.000 0.000
C31 0.032(3) 0.031(3) 0.036(3) 0.002(3) -0.007(2) 0.008(3)
C32 0.039(4) 0.035(4) 0.049(5) -0.011(3) -0.003(4) -0.005(3)
C33 0.060(5) 0.062(6) 0.049(5) -0.009(5) 0.004(4) 0.013(5)
C34 0.053(5) 0.069(6) 0.052(6) -0.020(5) 0.002(4) 0.022(4)
C35 0.068(5) 0.042(5) 0.069(7) -0.027(5) 0.001(5) 0.017(4)
C36 0.062(5) 0.035(4) 0.049(5) -0.002(4) 0.007(4) 0.002(4)
N41 0.069(5) 0.013(4) 0.011(3) 0.003(3) 0.000 0.000
N42 0.049(5) 0.014(4) 0.026(5) -0.004(3) 0.000 0.000
C43 0.079(6) 0.025(4) 0.025(6) 0.003(6) 0.000 0.000
C44 0.077(7) 0.029(5) 0.048(8) -0.013(7) 0.000 0.000
C45 0.082(8) 0.027(6) 0.015(5) 0.007(4) 0.000 0.000
O51 0.094(6) 0.133(9) 0.102(7) 0.019(7) 0.000(5) 0.042(6)
C52 0.063(9) 0.070(11) 0.091(12) -0.029(9) -0.014(8) -0.001(7)
C53 0.17(2) 0.13(2) 0.091(19) -0.028(18) 0.003(17) 0.098(18)
C54 0.034(9) 0.29(5) 0.10(2) -0.06(2) -0.024(11) 0.013(16)
C55 0.064(11) 0.23(3) 0.20(3) -0.13(2) -0.062(15) 0.020(15)
C52' 0.035(14) 0.051(18) 0.09(3) 0.051(16) -0.011(15) -0.005(12)
C53' 0.10(5) 0.35(13) 0.21(10) 0.20(10) 0.11(6) 0.16(7)
C54' 0.45(15) 0.17(7) 0.06(4) 0.00(4) -0.01(7) 0.23(9)
C55' 0.12(3) 0.16(4) 0.06(3) -0.06(3) -0.01(2) -0.05(3)

loop_
_atom_type_symbol
_atom_type_description
_atom_type_scat_dispersion_real
_atom_type_scat_dispersion_imag
_atom_type_scat_source
C C 0.0033 0.0016 'International Tables Vol C Tables 4.2.6.8 and 6.1.1.4'
H H 0.0000 0.0000 'International Tables Vol C Tables 4.2.6.8 and 6.1.1.4'
B B 0.0013 0.0007 'International Tables Vol C Tables 4.2.6.8 and 6.1.1.4'
Cl Cl 0.1484 0.1585 'International Tables Vol C Tables 4.2.6.8 and 6.1.1.4'
N N 0.0061 0.0033 'International Tables Vol C Tables 4.2.6.8 and 6.1.1.4'
O O 0.0106 0.0060 'International Tables Vol C Tables 4.2.6.8 and 6.1.1.4'
Zn Zn 0.2839 1.4301 'International Tables Vol C Tables 4.2.6.8 and 6.1.1.4'

loop_
_geom_angle_atom_site_label_1
_geom_angle_atom_site_label_2
_geom_angle_atom_site_label_3
_geom_angle
_geom_angle_site_symmetry_1
_geom_angle_site_symmetry_3
_geom_angle_publ_flag
N12 Zn1 N12 117.8(3) . 3_655 ?
N12 Zn1 N41 116.98(17) . . ?
N12 Zn1 N41 116.98(17) 3_655 . ?
N12 Zn1 O1 78.30(18) . . ?
N12 Zn1 O1 78.29(18) 3_655 . ?
N41 Zn1 O1 84.6(3) . . ?
N12 Zn1 Cl1 100.20(15) . . ?
N12 Zn1 Cl1 100.20(15) 3_655 . ?
N41 Zn1 Cl1 98.5(2) . . ?
O1 Zn1 Cl1 176.9(3) . . ?
B1 O1 B1 114.7(7) 3_655 . ?
B1 O1 Zn1 112.4(4) 3_655 . ?
B1 O1 Zn1 112.4(4) . . ?
O1 B1 N11 108.9(5) . . ?
O1 B1 C31 113.5(6) . . ?
N11 B1 C31 112.0(5) . . ?
O1 B1 N21 100.8(5) . . ?
N11 B1 N21 107.5(5) . . ?
C31 B1 N21 113.4(5) . . ?
C15 N11 N12 109.7(6) . . ?
C15 N11 B1 130.2(6) . . ?
N12 N11 B1 120.0(5) . . ?
C13 N12 N11 105.4(6) . . ?
C13 N12 Zn1 134.6(5) . . ?
N11 N12 Zn1 120.0(4) . . ?
N12 C13 C14 111.7(6) . . ?
N12 C13 H13 124.2 . . ?
C14 C13 H13 124.2 . . ?
C13 C14 C15 104.5(7) . . ?
C13 C14 H14 127.7 . . ?
C15 C14 H14 127.7 . . ?
N11 C15 C14 108.8(8) . . ?
N11 C15 H15 125.6 . . ?
C14 C15 H15 125.6 . . ?
N21 N21 C22 108.3(5) 3_655 . ?
N21 N21 B1 110.8(3) 3_655 . ?
C22 N21 B1 140.9(6) . . ?
N21 C22 C23 108.7(8) . . ?
N21 C22 H22 125.6 . . ?
C23 C22 H22 125.6 . . ?
C22 C23 C22 105.9(10) 3_655 . ?
C22 C23 H23 127.0 3_655 . ?
C22 C23 H23 127.0 . . ?
C32 C31 C36 115.1(6) . . ?
C32 C31 B1 120.4(6) . . ?
C36 C31 B1 124.3(6) . . ?
C33 C32 C31 122.9(7) . . ?
C33 C32 H32 118.5 . . ?
C31 C32 H32 118.5 . . ?
C32 C33 C34 119.9(9) . . ?
C32 C33 H33 120.0 . . ?
C34 C33 H33 120.0 . . ?
C35 C34 C33 119.0(8) . . ?
C35 C34 H34 120.5 . . ?
C33 C34 H34 120.5 . . ?
C34 C35 C36 121.4(8) . . ?
C34 C35 H35 119.3 . . ?
C36 C35 H35 119.3 . . ?
C35 C36 C31 121.7(8) . . ?
C35 C36 H36 119.2 . . ?
C31 C36 H36 119.2 . . ?
C45 N41 N42 106.6(7) . . ?
C45 N41 Zn1 130.7(6) . . ?
N42 N41 Zn1 122.7(6) . . ?
C43 N42 N41 110.5(7) . . ?
C43 N42 H42 129(10) . . ?
N41 N42 H42 120(10) . . ?
N42 C43 C44 105.8(11) . . ?
N42 C43 H43 127.1 . . ?
C44 C43 H43 127.1 . . ?
C45 C44 C43 108.0(12) . . ?
C45 C44 H44 126.0 . . ?
C43 C44 H44 126.0 . . ?
N41 C45 C44 109.1(9) . . ?
N41 C45 H45 125.5 . . ?
C44 C45 H45 125.5 . . ?
C52 O51 C52' 59.4(17) . . ?
C52 O51 C55 107.4(12) . . ?
C52' O51 C55 67.8(18) . . ?
C52 O51 C55' 89.6(16) . . ?
C52' O51 C55' 103.6(16) . . ?
C55 O51 C55' 58.1(18) . . ?
O51 C52 C53 109.2(14) . . ?
O51 C52 H52A 109.8 . . ?
C53 C52 H52A 109.8 . . ?
O51 C52 H52B 109.8 . . ?
C53 C52 H52B 109.8 . . ?
H52A C52 H52B 108.3 . . ?
C52 C53 C54 102.6(14) . . ?
C52 C53 H53A 111.3 . . ?
C54 C53 H53A 111.3 . . ?
C52 C53 H53B 111.3 . . ?
C54 C53 H53B 111.3 . . ?
H53A C53 H53B 109.2 . . ?
C55 C54 C53 104.9(14) . . ?
C55 C54 H54A 110.8 . . ?
C53 C54 H54A 110.8 . . ?
C55 C54 H54B 110.8 . . ?
C53 C54 H54B 110.8 . . ?
H54A C54 H54B 108.8 . . ?
O51 C55 C54 109.6(16) . . ?
O51 C55 H55A 109.8 . . ?
C54 C55 H55A 109.8 . . ?
O51 C55 H55B 109.8 . . ?
C54 C55 H55B 109.8 . . ?
H55A C55 H55B 108.2 . . ?
O51 C52' C53' 113.1(18) . . ?
O51 C52' H52C 109.0 . . ?
C53' C52' H52C 109.0 . . ?
O51 C52' H52D 109.0 . . ?
C53' C52' H52D 109.0 . . ?
H52C C52' H52D 107.8 . . ?
C52' C53' C54' 101(3) . . ?
C52' C53' H53C 111.5 . . ?
C54' C53' H53C 111.5 . . ?
C52' C53' H53D 111.5 . . ?
C54' C53' H53D 111.5 . . ?
H53C C53' H53D 109.3 . . ?
C55' C54' C53' 100(2) . . ?
C55' C54' H54C 111.8 . . ?
C53' C54' H54C 111.8 . . ?
C55' C54' H54D 111.8 . . ?
C53' C54' H54D 111.8 . . ?
H54C C54' H54D 109.5 . . ?
O51 C55' C54' 109(2) . . ?
O51 C55' H55C 109.9 . . ?
C54' C55' H55C 109.9 . . ?
O51 C55' H55D 109.9 . . ?
C54' C55' H55D 109.9 . . ?
H55C C55' H55D 108.3 . . ?

loop_
_geom_bond_atom_site_label_1
_geom_bond_atom_site_label_2
_geom_bond_distance
_geom_bond_site_symmetry_2
_geom_bond_publ_flag
Zn1 N12 2.014(5) . ?
Zn1 N12 2.014(5) 3_655 ?
Zn1 N41 2.053(7) . ?
Zn1 O1 2.313(5) . ?
Zn1 Cl1 2.335(3) . ?
O1 B1 1.483(8) 3_655 ?
O1 B1 1.483(8) . ?
B1 N11 1.566(9) . ?
B1 C31 1.600(10) . ?
B1 N21 1.603(9) . ?
N11 C15 1.329(9) . ?
N11 N12 1.372(7) . ?
N12 C13 1.346(9) . ?
C13 C14 1.359(12) . ?
C13 H13 0.9500 . ?
C14 C15 1.393(12) . ?
C14 H14 0.9500 . ?
C15 H15 0.9500 . ?
N21 N21 1.357(10) 3_655 ?
N21 C22 1.358(9) . ?
C22 C23 1.384(11) . ?
C22 H22 0.9500 . ?
C23 C22 1.384(11) 3_655 ?
C23 H23 0.9500 . ?
C31 C32 1.406(10) . ?
C31 C36 1.411(10) . ?
C32 C33 1.380(10) . ?
C32 H32 0.9500 . ?
C33 C34 1.396(13) . ?
C33 H33 0.9500 . ?
C34 C35 1.352(13) . ?
C34 H34 0.9500 . ?
C35 C36 1.394(11) . ?
C35 H35 0.9500 . ?
C36 H36 0.9500 . ?
N41 C45 1.344(12) . ?
N41 N42 1.365(11) . ?
N42 C43 1.350(15) . ?
N42 H42 0.99(17) . ?
C43 C44 1.383(12) . ?
C43 H43 0.9500 . ?
C44 C45 1.365(19) . ?
C44 H44 0.9500 . ?
C45 H45 0.9500 . ?
O51 C52 1.332(15) . ?
O51 C52' 1.337(19) . ?
O51 C55 1.391(16) . ?
O51 C55' 1.41(2) . ?
C52 C53 1.46(2) . ?
C52 H52A 0.9900 . ?
C52 H52B 0.9900 . ?
C53 C54 1.48(3) . ?
C53 H53A 0.9900 . ?
C53 H53B 0.9900 . ?
C54 C55 1.42(3) . ?
C54 H54A 0.9900 . ?
C54 H54B 0.9900 . ?
C55 H55A 0.9900 . ?
C55 H55B 0.9900 . ?
C52' C53' 1.45(2) . ?
C52' H52C 0.9900 . ?
C52' H52D 0.9900 . ?
C53' C54' 1.49(3) . ?
C53' H53C 0.9900 . ?
C53' H53D 0.9900 . ?
C54' C55' 1.44(3) . ?
C54' H54C 0.9900 . ?
C54' H54D 0.9900 . ?
C55' H55C 0.9900 . ?
C55' H55D 0.9900 . ?

loop_
_geom_hbond_atom_site_label_D
_geom_hbond_atom_site_label_H
_geom_hbond_atom_site_label_A
_geom_hbond_distance_DH
_geom_hbond_distance_HA
_geom_hbond_distance_DA
_geom_hbond_angle_DHA
_geom_hbond_site_symmetry_A
N42 H42 Cl1 0.99(17) 2.70(17) 3.343(9) 123(12) .
N42 H42 Cl1 0.99(17) 2.58(17) 3.231(8) 124(13) 2_664

loop_
_geom_torsion_atom_site_label_1
_geom_torsion_atom_site_label_2
_geom_torsion_atom_site_label_3
_geom_torsion_atom_site_label_4
_geom_torsion
_geom_torsion_site_symmetry_1
_geom_torsion_site_symmetry_2
_geom_torsion_site_symmetry_3
_geom_torsion_site_symmetry_4
_geom_torsion_publ_flag
N12 Zn1 O1 B1 126.7(6) . . . 3_655 ?
N12 Zn1 O1 B1 4.7(5) 3_655 . . 3_655 ?
N41 Zn1 O1 B1 -114.3(5) . . . 3_655 ?
Cl1 Zn1 O1 B1 65.7(6) . . . 3_655 ?
N12 Zn1 O1 B1 -4.7(5) . . . . ?
N12 Zn1 O1 B1 -126.7(6) 3_655 . . . ?
N41 Zn1 O1 B1 114.3(5) . . . . ?
Cl1 Zn1 O1 B1 -65.7(6) . . . . ?
B1 O1 B1 N11 -126.6(6) 3_655 . . . ?
Zn1 O1 B1 N11 3.6(7) . . . . ?
B1 O1 B1 C31 107.9(8) 3_655 . . . ?
Zn1 O1 B1 C31 -121.9(5) . . . . ?
B1 O1 B1 N21 -13.7(10) 3_655 . . . ?
Zn1 O1 B1 N21 116.5(5) . . . . ?
O1 B1 N11 C15 176.7(8) . . . . ?
C31 B1 N11 C15 -57.0(10) . . . . ?
N21 B1 N11 C15 68.2(9) . . . . ?
O1 B1 N11 N12 0.2(8) . . . . ?
C31 B1 N11 N12 126.6(6) . . . . ?
N21 B1 N11 N12 -108.2(6) . . . . ?
C15 N11 N12 C13 0.2(8) . . . . ?
B1 N11 N12 C13 177.3(6) . . . . ?
C15 N11 N12 Zn1 178.1(5) . . . . ?
B1 N11 N12 Zn1 -4.7(8) . . . . ?
N12 Zn1 N12 C13 -107.8(6) 3_655 . . . ?
N41 Zn1 N12 C13 104.6(7) . . . . ?
O1 Zn1 N12 C13 -177.7(7) . . . . ?
Cl1 Zn1 N12 C13 -0.4(7) . . . . ?
N12 Zn1 N12 N11 75.0(6) 3_655 . . . ?
N41 Zn1 N12 N11 -72.6(5) . . . . ?
O1 Zn1 N12 N11 5.0(5) . . . . ?
Cl1 Zn1 N12 N11 -177.7(4) . . . . ?
N11 N12 C13 C14 0.9(8) . . . . ?
Zn1 N12 C13 C14 -176.7(6) . . . . ?
N12 C13 C14 C15 -1.5(10) . . . . ?
N12 N11 C15 C14 -1.1(9) . . . . ?
B1 N11 C15 C14 -177.8(7) . . . . ?
C13 C14 C15 N11 1.6(10) . . . . ?
O1 B1 N21 N21 7.9(5) . . . 3_655 ?
N11 B1 N21 N21 121.8(4) . . . 3_655 ?
C31 B1 N21 N21 -113.8(4) . . . 3_655 ?
O1 B1 N21 C22 -171.1(9) . . . . ?
N11 B1 N21 C22 -57.1(11) . . . . ?
C31 B1 N21 C22 67.2(11) . . . . ?
N21 N21 C22 C23 -1.3(8) 3_655 . . . ?
B1 N21 C22 C23 177.6(9) . . . . ?
N21 C22 C23 C22 2.1(13) . . . 3_655 ?
O1 B1 C31 C32 79.7(7) . . . . ?
N11 B1 C31 C32 -44.1(8) . . . . ?
N21 B1 C31 C32 -165.9(6) . . . . ?
O1 B1 C31 C36 -95.8(8) . . . . ?
N11 B1 C31 C36 140.4(7) . . . . ?
N21 B1 C31 C36 18.5(9) . . . . ?
C36 C31 C32 C33 0.7(10) . . . . ?
B1 C31 C32 C33 -175.2(7) . . . . ?
C31 C32 C33 C34 -0.3(12) . . . . ?
C32 C33 C34 C35 0.2(13) . . . . ?
C33 C34 C35 C36 -0.6(13) . . . . ?
C34 C35 C36 C31 1.2(13) . . . . ?
C32 C31 C36 C35 -1.1(11) . . . . ?
B1 C31 C36 C35 174.6(7) . . . . ?
N12 Zn1 N41 C45 73.93(19) . . . . ?
N12 Zn1 N41 C45 -73.93(19) 3_655 . . . ?
O1 Zn1 N41 C45 0.000(2) . . . . ?
Cl1 Zn1 N41 C45 180.000(2) . . . . ?
N12 Zn1 N41 N42 -106.07(19) . . . . ?
N12 Zn1 N41 N42 106.07(19) 3_655 . . . ?
O1 Zn1 N41 N42 180.000(2) . . . . ?
Cl1 Zn1 N41 N42 0.000(2) . . . . ?
C45 N41 N42 C43 0.000(2) . . . . ?
Zn1 N41 N42 C43 180.000(2) . . . . ?
N41 N42 C43 C44 0.000(3) . . . . ?
N42 C43 C44 C45 0.000(3) . . . . ?
N42 N41 C45 C44 0.000(3) . . . . ?
Zn1 N41 C45 C44 180.000(3) . . . . ?
C43 C44 C45 N41 0.000(3) . . . . ?
C52' O51 C52 C53 74.9(18) . . . . ?
C55 O51 C52 C53 25(2) . . . . ?
C55' O51 C52 C53 -31(2) . . . . ?
O51 C52 C53 C54 -25(3) . . . . ?
C52 C53 C54 C55 15(3) . . . . ?
C52 O51 C55 C54 -15(3) . . . . ?
C52' O51 C55 C54 -60(3) . . . . ?
C55' O51 C55 C54 63(3) . . . . ?
C53 C54 C55 O51 -1(4) . . . . ?
C52 O51 C52' C53' -77(5) . . . . ?
C55 O51 C52' C53' 51(5) . . . . ?
C55' O51 C52' C53' 4(6) . . . . ?
O51 C52' C53' C54' 18(8) . . . . ?
C52' C53' C54' C55' -32(7) . . . . ?
C52 O51 C55' C54' 32(4) . . . . ?
C52' O51 C55' C54' -26(4) . . . . ?
C55 O51 C55' C54' -79(4) . . . . ?
C53' C54' C55' O51 37(5) . . . . ?
